data_4069617
loop_
_publ_author_name
'Boshra, Ramez'
'Venkatasubbaiah, Krishnan'
'Doshi, Ami'
'J\"akle, Frieder'

_publ_section_title
;
 Resolution of Planar-Chiral Ferrocenylborane Lewis Acids: The Impact of
 Steric Effects on the Stereoselective Binding of Ephedrine Derivatives
;
_journal_issue 14
_journal_name_full Organometallics
_journal_page_first 4141
_journal_paper_doi 10.1021/om900303j
_journal_volume 28
_journal_year 2009
_chemical_formula_moiety 'C24 H33 B Cl Fe N O Sn, C7 H8'
_chemical_formula_sum 'C31 H41 B Cl Fe N O Sn'
_chemical_formula_weight 664.45
_chemical_name_systematic
;
 ?
;
_space_group_IT_number 4
_symmetry_cell_setting monoclinic
_symmetry_space_group_name_Hall 'P 2yb'
_symmetry_space_group_name_H-M 'P 1 21 1'
_atom_sites_solution_hydrogens geom
_atom_sites_solution_primary direct
_atom_sites_solution_secondary difmap
_audit_creation_method SHELXL-97
_cell_angle_alpha 90.00
_cell_angle_beta 102.9250(10)
_cell_angle_gamma 90.00
_cell_formula_units_Z 4
_cell_length_a 10.5287(2)
_cell_length_b 13.8844(2)
_cell_length_c 21.2409(3)
_cell_measurement_reflns_used 9862
_cell_measurement_temperature 100(2)
_cell_measurement_theta_max 68.01
_cell_measurement_theta_min 3.83
_cell_volume 3026.42(8)
_computing_cell_refinement 'APEX 2'
_computing_data_collection 'APEX 2 (Bruker, 2006)'
_computing_data_reduction 'SAINT (Bruker, 2005)'
_computing_molecular_graphics 'SHELXTL (Bruker, 2004)'
_computing_publication_material SHELXTL
_computing_structure_refinement 'SHELXL-97 (Sheldrick, 1997)'
_computing_structure_solution 'SHELXS-97 (Sheldrick, 1990)'
_diffrn_ambient_temperature 100(2)
_diffrn_measured_fraction_theta_full 0.973
_diffrn_measured_fraction_theta_max 0.973
_diffrn_measurement_device_type 'Bruker SMART CCD area-detector'
_diffrn_measurement_method '\f and \w'
_diffrn_radiation_monochromator graphite
_diffrn_radiation_source 'fine-focus sealed tube'
_diffrn_radiation_type CuK\a
_diffrn_radiation_wavelength 1.54178
_diffrn_reflns_av_R_equivalents 0.0468
_diffrn_reflns_av_sigmaI/netI 0.0561
_diffrn_reflns_limit_h_max 12
_diffrn_reflns_limit_h_min -12
_diffrn_reflns_limit_k_max 16
_diffrn_reflns_limit_k_min -16
_diffrn_reflns_limit_l_max 22
_diffrn_reflns_limit_l_min -25
_diffrn_reflns_number 23803
_diffrn_reflns_theta_full 67.98
_diffrn_reflns_theta_max 67.98
_diffrn_reflns_theta_min 2.13
_exptl_absorpt_coefficient_mu 11.389
_exptl_absorpt_correction_T_max 0.1016
_exptl_absorpt_correction_T_min 0.0922
_exptl_absorpt_correction_type numerical
_exptl_absorpt_process_details '(SADABS; Blessing, 1995)'
_exptl_crystal_colour Orange
_exptl_crystal_density_diffrn 1.458
_exptl_crystal_density_method 'not measured'
_exptl_crystal_description Block
_exptl_crystal_F_000 1360
_exptl_crystal_size_max 0.40
_exptl_crystal_size_mid 0.38
_exptl_crystal_size_min 0.37
_refine_diff_density_max 1.857
_refine_diff_density_min -0.734
_refine_diff_density_rms 0.139
_refine_ls_abs_structure_details 'Flack (1983), 4245 Friedel pairs'
_refine_ls_abs_structure_Flack 0.015(5)
_refine_ls_goodness_of_fit_ref 1.032
_refine_ls_hydrogen_treatment constr
_refine_ls_matrix_type full
_refine_ls_number_parameters 681
_refine_ls_number_reflns 9842
_refine_ls_number_restraints 1
_refine_ls_restrained_S_all 1.032
_refine_ls_R_factor_all 0.0453
_refine_ls_R_factor_gt 0.0444
_refine_ls_shift/su_max 0.002
_refine_ls_shift/su_mean 0.000
_refine_ls_structure_factor_coef Fsqd
_refine_ls_weighting_details 'calc w=1/[\s^2^(Fo^2^)+(0.0807P)^2^+0.0000P] where P=(Fo^2^+2Fc^2^)/3'
_refine_ls_weighting_scheme calc
_refine_ls_wR_factor_gt 0.1058
_refine_ls_wR_factor_ref 0.1065
_reflns_number_gt 9541
_reflns_number_total 9842
_reflns_threshold_expression >2sigma(I)
_cod_data_source_file om900303j_si_002.cif
_cod_data_source_block compoundSp4
_cod_depositor_comments
;
The following automatic conversions were performed:

'_symmetry_cell_setting' value 'Monoclinic' changed to 'monoclinic'
according to /home/saulius/struct/CIF-dictionaries/cif_core.dic
dictionary named 'cif_core.dic' version 2.4.2 from
2011-04-26.

'_exptl_absorpt_correction_type' value 'Numerical'
changed to 'numerical' according to
/home/saulius/struct/CIF-dictionaries/cif_core.dic dictionary named
'cif_core.dic' version 2.4.2 from 2011-04-26.

Automatic conversion script
Id: cif_fix_values 1715 2011-07-08 13:25:40Z adriana 
;
_cod_original_sg_symbol_H-M P(2)1
_cod_database_code 4069617

loop_
_symmetry_equiv_pos_as_xyz
'x, y, z'
'-x, y+1/2, -z'

loop_
_atom_site_label
_atom_site_type_symbol
_atom_site_fract_x
_atom_site_fract_y
_atom_site_fract_z
_atom_site_U_iso_or_equiv
_atom_site_adp_type
_atom_site_occupancy
_atom_site_symmetry_multiplicity
_atom_site_calc_flag
_atom_site_refinement_flags
B1 B 0.3192(5) 0.9138(5) 0.6313(3) 0.0308(11) Uani 1 1 d .
B2 B 0.0673(5) 0.2741(4) 0.8840(3) 0.0295(11) Uani 1 1 d .
C1 C 0.1590(5) 1.0337(4) 0.6730(2) 0.0295(10) Uani 1 1 d .
C2 C 0.2507(5) 1.0167(4) 0.6341(2) 0.0296(10) Uani 1 1 d .
C3 C 0.2705(5) 1.1061(4) 0.6048(3) 0.0341(11) Uani 1 1 d .
H3 H 0.3294 1.1165 0.5744 0.041 Uiso 1 1 calc R
C4 C 0.1926(5) 1.1782(4) 0.6255(3) 0.0350(11) Uani 1 1 d .
H4 H 0.1883 1.2477 0.6128 0.042 Uiso 1 1 calc R
C5 C 0.1213(5) 1.1336(4) 0.6675(3) 0.0333(10) Uani 1 1 d .
H5 H 0.0586 1.1660 0.6897 0.040 Uiso 1 1 calc R
C6 C -0.1089(5) 1.0205(5) 0.5493(3) 0.0398(12) Uani 1 1 d .
H6 H -0.1633 0.9941 0.5784 0.048 Uiso 1 1 calc R
C7 C -0.0252(5) 0.9668(4) 0.5200(3) 0.0383(12) Uani 1 1 d .
H7 H -0.0100 0.8958 0.5242 0.046 Uiso 1 1 calc R
C8 C 0.0337(6) 1.0310(5) 0.4830(3) 0.0441(13) Uani 1 1 d .
H8 H 0.0979 1.0132 0.4567 0.053 Uiso 1 1 calc R
C9 C -0.0143(6) 1.1250(5) 0.4900(3) 0.0415(12) Uani 1 1 d .
H9 H 0.0096 1.1852 0.4694 0.050 Uiso 1 1 calc R
C10 C -0.1028(5) 1.1180(5) 0.5317(3) 0.0414(13) Uani 1 1 d .
H10 H -0.1524 1.1724 0.5456 0.050 Uiso 1 1 calc R
C11 C 0.3012(5) 0.8689(5) 0.5597(2) 0.0359(11) Uani 1 1 d .
H11A H 0.3610 0.8145 0.5609 0.054 Uiso 1 1 calc R
H11B H 0.3204 0.9183 0.5302 0.054 Uiso 1 1 calc R
H11C H 0.2112 0.8466 0.5445 0.054 Uiso 1 1 calc R
C12 C 0.5011(5) 0.9835(4) 0.7247(3) 0.0332(11) Uani 1 1 d .
H12C H 0.5914 0.9765 0.7490 0.050 Uiso 1 1 calc R
H12A H 0.4416 0.9675 0.7526 0.050 Uiso 1 1 calc R
H12B H 0.4860 1.0501 0.7095 0.050 Uiso 1 1 calc R
C13 C 0.5639(5) 0.9469(4) 0.6246(3) 0.0374(12) Uani 1 1 d .
H13B H 0.5410 1.0122 0.6085 0.056 Uiso 1 1 calc R
H13A H 0.5525 0.9021 0.5881 0.056 Uiso 1 1 calc R
H13C H 0.6550 0.9457 0.6486 0.056 Uiso 1 1 calc R
C14 C 0.4982(5) 0.8136(4) 0.6886(3) 0.0347(11) Uani 1 1 d .
H14 H 0.4937 0.7739 0.6489 0.042 Uiso 1 1 calc R
C15 C 0.6268(5) 0.7909(4) 0.7357(3) 0.0398(12) Uani 1 1 d .
H15B H 0.6991 0.8176 0.7192 0.060 Uiso 1 1 calc R
H15C H 0.6372 0.7209 0.7404 0.060 Uiso 1 1 calc R
H15A H 0.6266 0.8195 0.7779 0.060 Uiso 1 1 calc R
C16 C 0.3766(5) 0.7907(4) 0.7151(3) 0.0319(10) Uani 1 1 d .
H16 H 0.3933 0.8121 0.7612 0.038 Uiso 1 1 calc R
C17 C 0.3444(5) 0.6846(4) 0.7124(3) 0.0319(10) Uani 1 1 d .
C18 C 0.2768(5) 0.6410(4) 0.6566(3) 0.0366(11) Uani 1 1 d .
H18 H 0.2479 0.6787 0.6188 0.044 Uiso 1 1 calc R
C19 C 0.2501(6) 0.5426(5) 0.6547(3) 0.0431(13) Uani 1 1 d .
H19 H 0.2032 0.5138 0.6159 0.052 Uiso 1 1 calc R
C20 C 0.2920(6) 0.4867(4) 0.7095(3) 0.0451(13) Uani 1 1 d .
H20 H 0.2732 0.4197 0.7085 0.054 Uiso 1 1 calc R
C21 C 0.3617(6) 0.5294(5) 0.7660(3) 0.0445(13) Uani 1 1 d .
H21 H 0.3925 0.4914 0.8035 0.053 Uiso 1 1 calc R
C22 C 0.3863(6) 0.6283(4) 0.7676(3) 0.0376(11) Uani 1 1 d .
H22 H 0.4320 0.6575 0.8066 0.045 Uiso 1 1 calc R
C23 C 0.1898(5) 0.8804(4) 0.8162(2) 0.0329(10) Uani 1 1 d .
H23A H 0.2647 0.9232 0.8304 0.049 Uiso 1 1 calc R
H23B H 0.2200 0.8135 0.8175 0.049 Uiso 1 1 calc R
H23C H 0.1296 0.8878 0.8450 0.049 Uiso 1 1 calc R
C24 C -0.0145(5) 0.8059(4) 0.6617(3) 0.0345(11) Uani 1 1 d .
H24B H -0.1072 0.8118 0.6620 0.052 Uiso 1 1 calc R
H24C H 0.0178 0.7429 0.6792 0.052 Uiso 1 1 calc R
H24A H -0.0033 0.8118 0.6173 0.052 Uiso 1 1 calc R
C25 C 0.2523(5) 0.2162(4) 0.9838(2) 0.0272(9) Uani 1 1 d .
C26 C 0.1582(5) 0.1953(4) 0.9246(2) 0.0279(9) Uani 1 1 d .
C27 C 0.1690(5) 0.0943(4) 0.9126(2) 0.0289(10) Uani 1 1 d .
H27 H 0.1175 0.0583 0.8745 0.035 Uiso 1 1 calc R
C28 C 0.2661(5) 0.0536(4) 0.9635(3) 0.0310(10) Uani 1 1 d .
H28 H 0.2929 -0.0156 0.9678 0.037 Uiso 1 1 calc R
C29 C 0.3184(5) 0.1296(4) 1.0072(2) 0.0313(10) Uani 1 1 d .
H29 H 0.3881 0.1228 1.0476 0.038 Uiso 1 1 calc R
C30 C 0.5041(5) 0.2425(4) 0.9158(3) 0.0359(11) Uani 1 1 d .
H30 H 0.5369 0.2974 0.9455 0.043 Uiso 1 1 calc R
C31 C 0.4113(5) 0.2481(4) 0.8553(3) 0.0347(11) Uani 1 1 d .
H31 H 0.3665 0.3078 0.8355 0.042 Uiso 1 1 calc R
C32 C 0.3925(5) 0.1535(4) 0.8285(3) 0.0348(11) Uani 1 1 d .
H32 H 0.3328 0.1349 0.7867 0.042 Uiso 1 1 calc R
C33 C 0.4752(5) 0.0899(4) 0.8731(3) 0.0357(11) Uani 1 1 d .
H33 H 0.4835 0.0188 0.8679 0.043 Uiso 1 1 calc R
C34 C 0.5423(5) 0.1455(5) 0.9252(3) 0.0386(12) Uani 1 1 d .
H34 H 0.6060 0.1198 0.9637 0.046 Uiso 1 1 calc R
C35 C 0.0655(5) 0.2762(4) 0.8079(2) 0.0341(11) Uani 1 1 d .
H35B H -0.0017 0.3212 0.7860 0.051 Uiso 1 1 calc R
H35A H 0.0462 0.2116 0.7898 0.051 Uiso 1 1 calc R
H35C H 0.1508 0.2970 0.8018 0.051 Uiso 1 1 calc R
C36 C -0.0892(5) 0.2351(4) 0.9607(3) 0.0332(11) Uani 1 1 d .
H36C H -0.1789 0.2382 0.9665 0.050 Uiso 1 1 calc R
H36B H -0.0342 0.2791 0.9912 0.050 Uiso 1 1 calc R
H36A H -0.0562 0.1692 0.9688 0.050 Uiso 1 1 calc R
C37 C -0.1669(5) 0.1934(4) 0.8487(3) 0.0351(11) Uani 1 1 d .
H37A H -0.1237 0.1304 0.8536 0.053 Uiso 1 1 calc R
H37B H -0.1769 0.2158 0.8041 0.053 Uiso 1 1 calc R
H37C H -0.2529 0.1877 0.8588 0.053 Uiso 1 1 calc R
C38 C -0.1313(5) 0.3661(4) 0.8785(2) 0.0300(9) Uani 1 1 d .
H38 H -0.1378 0.3769 0.8313 0.036 Uiso 1 1 calc R
C39 C -0.2625(5) 0.3916(4) 0.8926(3) 0.0356(11) Uani 1 1 d .
H39A H -0.3277 0.3443 0.8720 0.053 Uiso 1 1 calc R
H39B H -0.2888 0.4559 0.8755 0.053 Uiso 1 1 calc R
H39C H -0.2556 0.3910 0.9394 0.053 Uiso 1 1 calc R
C40 C -0.0163(5) 0.4264(4) 0.9154(2) 0.0292(9) Uani 1 1 d .
H40 H -0.0276 0.4370 0.9604 0.035 Uiso 1 1 calc R
C41 C -0.0140(5) 0.5237(4) 0.8830(2) 0.0297(10) Uani 1 1 d .
C42 C 0.0547(5) 0.5379(4) 0.8351(3) 0.0345(11) Uani 1 1 d .
H42 H 0.1085 0.4881 0.8248 0.041 Uiso 1 1 calc R
C43 C 0.0446(5) 0.6253(4) 0.8021(3) 0.0378(11) Uani 1 1 d .
H43 H 0.0931 0.6356 0.7700 0.045 Uiso 1 1 calc R
C44 C -0.0361(6) 0.6972(4) 0.8160(3) 0.0401(12) Uani 1 1 d .
H44 H -0.0457 0.7557 0.7922 0.048 Uiso 1 1 calc R
C45 C -0.1033(6) 0.6837(4) 0.8649(3) 0.0387(12) Uani 1 1 d .
H45 H -0.1576 0.7332 0.8751 0.046 Uiso 1 1 calc R
C46 C -0.0902(5) 0.5973(4) 0.8986(3) 0.0357(11) Uani 1 1 d .
H46 H -0.1340 0.5885 0.9327 0.043 Uiso 1 1 calc R
C47 C 0.1761(6) 0.4330(4) 1.0708(3) 0.0437(13) Uani 1 1 d .
H47B H 0.0944 0.3982 1.0690 0.066 Uiso 1 1 calc R
H47C H 0.1566 0.4990 1.0551 0.066 Uiso 1 1 calc R
H47A H 0.2267 0.4348 1.1155 0.066 Uiso 1 1 calc R
C48 C 0.3690(6) 0.4585(4) 0.9544(3) 0.0376(11) Uani 1 1 d .
H48C H 0.3760 0.4267 0.9141 0.056 Uiso 1 1 calc R
H48A H 0.4559 0.4780 0.9783 0.056 Uiso 1 1 calc R
H48B H 0.3133 0.5155 0.9444 0.056 Uiso 1 1 calc R
C49 C 0.6841(8) 0.3178(7) 0.6934(4) 0.066(2) Uani 1 1 d .
C50 C 0.6770(7) 0.4129(7) 0.7137(3) 0.0600(18) Uani 1 1 d .
H50 H 0.6086 0.4327 0.7334 0.072 Uiso 1 1 calc R
C51 C 0.7707(8) 0.4779(6) 0.7047(4) 0.0595(18) Uani 1 1 d .
H51 H 0.7682 0.5418 0.7203 0.071 Uiso 1 1 calc R
C52 C 0.8673(8) 0.4526(6) 0.6740(4) 0.0592(18) Uani 1 1 d .
H52 H 0.9287 0.4994 0.6674 0.071 Uiso 1 1 calc R
C53 C 0.8757(7) 0.3607(7) 0.6529(4) 0.0605(18) Uani 1 1 d .
H53 H 0.9421 0.3432 0.6313 0.073 Uiso 1 1 calc R
C54 C 0.7851(7) 0.2928(6) 0.6636(4) 0.0561(17) Uani 1 1 d .
H54 H 0.7923 0.2280 0.6504 0.067 Uiso 1 1 calc R
C55 C 0.5925(10) 0.2403(10) 0.7041(5) 0.088(3) Uani 1 1 d .
H55C H 0.5563 0.2569 0.7414 0.132 Uiso 1 1 calc R
H55A H 0.6396 0.1791 0.7123 0.132 Uiso 1 1 calc R
H55B H 0.5215 0.2341 0.6656 0.132 Uiso 1 1 calc R
C56 C 0.4111(6) 0.2756(4) 0.5130(3) 0.0369(12) Uani 1 1 d .
C57 C 0.5207(5) 0.2160(4) 0.5207(3) 0.0360(11) Uani 1 1 d .
H57 H 0.5971 0.2315 0.5524 0.043 Uiso 1 1 calc R
C58 C 0.5190(6) 0.1342(5) 0.4826(3) 0.0410(12) Uani 1 1 d .
H58 H 0.5940 0.0942 0.4882 0.049 Uiso 1 1 calc R
C59 C 0.4079(6) 0.1111(4) 0.4364(3) 0.0419(12) Uani 1 1 d .
H59 H 0.4062 0.0552 0.4105 0.050 Uiso 1 1 calc R
C60 C 0.3010(6) 0.1693(5) 0.4283(3) 0.0419(13) Uani 1 1 d .
H60 H 0.2251 0.1535 0.3964 0.050 Uiso 1 1 calc R
C61 C 0.3014(6) 0.2502(5) 0.4655(3) 0.0404(12) Uani 1 1 d .
H61 H 0.2259 0.2896 0.4589 0.048 Uiso 1 1 calc R
C62 C 0.4115(6) 0.3643(5) 0.5531(3) 0.0483(13) Uani 1 1 d .
H62A H 0.3627 0.4155 0.5264 0.072 Uiso 1 1 calc R
H62C H 0.5015 0.3854 0.5699 0.072 Uiso 1 1 calc R
H62B H 0.3706 0.3500 0.5892 0.072 Uiso 1 1 calc R
Cl1 Cl -0.10020(12) 0.99778(10) 0.74628(6) 0.0366(3) Uani 1 1 d .
Cl2 Cl 0.48129(14) 0.32657(10) 1.09719(7) 0.0429(3) Uani 1 1 d .
Fe1 Fe 0.07772(7) 1.07084(6) 0.57841(4) 0.02909(17) Uani 1 1 d .
Fe2 Fe 0.34676(7) 0.15802(6) 0.91776(4) 0.02753(17) Uani 1 1 d .
N1 N 0.4775(4) 0.9174(3) 0.6683(2) 0.0289(8) Uani 1 1 d .
N2 N -0.0867(4) 0.2635(3) 0.8934(2) 0.0303(9) Uani 1 1 d .
O1 O 0.2737(3) 0.8478(3) 0.67835(17) 0.0306(7) Uani 1 1 d .
O2 O 0.0972(3) 0.3700(3) 0.91832(16) 0.0279(7) Uani 1 1 d .
Sn1 Sn 0.09190(3) 0.91660(2) 0.719453(14) 0.02680(9) Uani 1 1 d .
Sn2 Sn 0.28607(3) 0.36153(2) 1.011492(15) 0.02930(9) Uani 1 1 d .

loop_
_atom_site_aniso_label
_atom_site_aniso_U_11
_atom_site_aniso_U_22
_atom_site_aniso_U_33
_atom_site_aniso_U_23
_atom_site_aniso_U_13
_atom_site_aniso_U_12
B1 0.028(2) 0.038(3) 0.022(3) -0.003(2) -0.0020(18) 0.002(2)
B2 0.031(2) 0.035(3) 0.021(3) -0.001(2) 0.0025(19) 0.003(2)
C1 0.032(2) 0.033(3) 0.021(2) 0.0006(18) -0.0009(17) 0.0032(19)
C2 0.028(2) 0.037(3) 0.021(3) -0.0003(19) -0.0005(17) 0.002(2)
C3 0.028(2) 0.041(3) 0.032(3) 0.002(2) 0.0031(18) -0.003(2)
C4 0.040(3) 0.033(3) 0.028(3) 0.0009(19) -0.001(2) -0.006(2)
C5 0.037(2) 0.034(3) 0.026(3) -0.0019(19) 0.0002(19) 0.002(2)
C6 0.029(2) 0.056(3) 0.030(3) 0.002(2) -0.0031(19) -0.005(2)
C7 0.042(3) 0.039(3) 0.026(3) 0.000(2) -0.008(2) -0.004(2)
C8 0.044(3) 0.062(4) 0.023(3) -0.002(2) 0.001(2) 0.001(3)
C9 0.044(3) 0.046(3) 0.028(3) 0.008(2) -0.006(2) 0.003(2)
C10 0.033(2) 0.051(3) 0.034(3) -0.001(2) -0.006(2) 0.008(2)
C11 0.039(2) 0.045(3) 0.024(3) -0.003(2) 0.0066(18) 0.008(2)
C12 0.031(2) 0.036(3) 0.030(3) 0.000(2) 0.0023(19) -0.002(2)
C13 0.032(2) 0.047(3) 0.035(3) 0.004(2) 0.011(2) -0.001(2)
C14 0.032(2) 0.042(3) 0.029(3) 0.001(2) 0.005(2) 0.004(2)
C15 0.034(2) 0.042(3) 0.041(3) 0.006(2) 0.004(2) 0.004(2)
C16 0.031(2) 0.038(3) 0.026(3) -0.001(2) 0.0038(18) 0.001(2)
C17 0.031(2) 0.038(3) 0.027(3) 0.000(2) 0.0066(18) 0.004(2)
C18 0.042(3) 0.038(3) 0.027(3) -0.001(2) 0.001(2) 0.002(2)
C19 0.042(3) 0.040(3) 0.042(3) -0.006(2) -0.001(2) 0.000(2)
C20 0.055(3) 0.030(3) 0.048(4) -0.002(2) 0.007(3) -0.004(2)
C21 0.055(3) 0.043(3) 0.035(3) 0.007(2) 0.007(3) 0.002(3)
C22 0.046(3) 0.035(3) 0.029(3) 0.002(2) 0.004(2) 0.000(2)
C23 0.037(2) 0.041(3) 0.018(2) 0.0021(18) 0.0001(17) 0.000(2)
C24 0.037(2) 0.034(3) 0.029(3) -0.007(2) 0.0008(19) -0.012(2)
C25 0.036(2) 0.027(2) 0.019(2) -0.0007(17) 0.0066(18) 0.0010(19)
C26 0.032(2) 0.031(2) 0.021(2) -0.0026(18) 0.0057(18) -0.0011(19)
C27 0.032(2) 0.029(2) 0.026(3) -0.0018(18) 0.0092(18) -0.0054(19)
C28 0.039(2) 0.024(2) 0.030(3) 0.0049(19) 0.009(2) 0.000(2)
C29 0.036(2) 0.038(3) 0.021(2) 0.0023(19) 0.0091(18) -0.001(2)
C30 0.033(2) 0.047(3) 0.030(3) -0.002(2) 0.010(2) -0.007(2)
C31 0.036(2) 0.036(3) 0.034(3) 0.009(2) 0.013(2) 0.000(2)
C32 0.041(3) 0.042(3) 0.024(3) -0.001(2) 0.012(2) 0.000(2)
C33 0.039(3) 0.037(3) 0.035(3) 0.001(2) 0.017(2) 0.005(2)
C34 0.033(2) 0.051(3) 0.032(3) 0.008(2) 0.008(2) 0.002(2)
C35 0.042(3) 0.040(3) 0.019(3) 0.001(2) 0.0026(19) 0.004(2)
C36 0.040(3) 0.035(3) 0.024(3) 0.0026(19) 0.0069(19) -0.004(2)
C37 0.040(3) 0.036(3) 0.027(3) 0.001(2) 0.002(2) -0.004(2)
C38 0.035(2) 0.032(2) 0.021(2) 0.000(2) 0.0021(17) -0.002(2)
C39 0.036(2) 0.032(3) 0.038(3) 0.0006(19) 0.005(2) -0.0020(19)
C40 0.033(2) 0.036(3) 0.017(2) -0.0001(19) 0.0031(16) 0.001(2)
C41 0.031(2) 0.035(3) 0.020(2) 0.0006(18) -0.0001(18) 0.002(2)
C42 0.035(2) 0.036(3) 0.031(3) 0.003(2) 0.005(2) 0.004(2)
C43 0.041(3) 0.040(3) 0.034(3) 0.008(2) 0.010(2) -0.002(2)
C44 0.042(3) 0.032(3) 0.043(3) 0.007(2) 0.003(2) -0.001(2)
C45 0.043(3) 0.032(3) 0.040(3) -0.001(2) 0.005(2) 0.001(2)
C46 0.038(3) 0.040(3) 0.028(3) 0.001(2) 0.008(2) 0.000(2)
C47 0.060(3) 0.040(3) 0.027(3) -0.004(2) 0.002(2) 0.009(3)
C48 0.047(3) 0.034(3) 0.031(3) 0.001(2) 0.007(2) -0.007(2)
C49 0.068(4) 0.089(6) 0.031(4) 0.012(3) -0.011(3) -0.018(4)
C50 0.061(4) 0.086(5) 0.028(3) 0.003(3) -0.002(3) 0.001(4)
C51 0.064(4) 0.069(5) 0.037(4) 0.011(3) -0.007(3) 0.006(4)
C52 0.062(4) 0.068(5) 0.041(4) 0.012(3) -0.004(3) -0.009(3)
C53 0.059(4) 0.077(5) 0.037(4) 0.008(4) -0.007(3) 0.007(4)
C54 0.055(4) 0.062(4) 0.041(4) 0.003(3) -0.011(3) 0.000(3)
C55 0.080(6) 0.121(9) 0.052(5) 0.020(5) -0.009(4) -0.040(6)
C56 0.041(3) 0.040(3) 0.028(3) 0.006(2) 0.005(2) -0.008(2)
C57 0.038(3) 0.045(3) 0.024(3) 0.008(2) 0.0050(19) -0.007(2)
C58 0.040(3) 0.046(3) 0.037(3) 0.009(2) 0.008(2) 0.005(2)
C59 0.050(3) 0.040(3) 0.033(3) 0.002(2) 0.002(2) 0.004(2)
C60 0.044(3) 0.044(3) 0.033(3) 0.002(2) -0.002(2) -0.006(2)
C61 0.039(3) 0.044(3) 0.035(3) 0.012(2) 0.001(2) -0.001(2)
C62 0.057(3) 0.047(3) 0.038(3) 0.002(3) 0.005(2) -0.003(3)
Cl1 0.0334(5) 0.0440(7) 0.0328(6) -0.0042(5) 0.0083(5) 0.0005(5)
Cl2 0.0468(7) 0.0401(6) 0.0319(7) -0.0002(5) -0.0120(5) -0.0003(5)
Fe1 0.0314(4) 0.0349(4) 0.0191(4) 0.0022(3) 0.0019(3) 0.0010(3)
Fe2 0.0307(4) 0.0298(4) 0.0217(4) 0.0012(3) 0.0049(3) -0.0005(3)
N1 0.0276(17) 0.036(2) 0.023(2) -0.0014(18) 0.0050(14) 0.0017(18)
N2 0.033(2) 0.034(2) 0.022(2) -0.0006(16) 0.0036(16) -0.0010(17)
O1 0.0324(16) 0.0340(19) 0.0239(18) 0.0017(13) 0.0034(13) 0.0018(14)
O2 0.0312(15) 0.0307(17) 0.0194(17) 0.0005(14) 0.0010(12) 0.0008(14)
Sn1 0.02925(15) 0.03119(16) 0.01871(16) -0.00057(11) 0.00268(10) -0.00192(12)
Sn2 0.03602(16) 0.02864(17) 0.02070(17) -0.00042(12) 0.00090(11) -0.00178(13)

loop_
_atom_type_symbol
_atom_type_description
_atom_type_scat_dispersion_real
_atom_type_scat_dispersion_imag
_atom_type_scat_source
C C 0.0181 0.0091 'International Tables Vol C Tables 4.2.6.8 and 6.1.1.4'
H H 0.0000 0.0000 'International Tables Vol C Tables 4.2.6.8 and 6.1.1.4'
B B 0.0090 0.0039 'International Tables Vol C Tables 4.2.6.8 and 6.1.1.4'
N N 0.0311 0.0180 'International Tables Vol C Tables 4.2.6.8 and 6.1.1.4'
O O 0.0492 0.0322 'International Tables Vol C Tables 4.2.6.8 and 6.1.1.4'
Cl Cl 0.3639 0.7018 'International Tables Vol C Tables 4.2.6.8 and 6.1.1.4'
Fe Fe -1.1336 3.1974 'International Tables Vol C Tables 4.2.6.8 and 6.1.1.4'
Sn Sn 0.0259 5.4591 'International Tables Vol C Tables 4.2.6.8 and 6.1.1.4'

loop_
_geom_angle_atom_site_label_1
_geom_angle_atom_site_label_2
_geom_angle_atom_site_label_3
_geom_angle
O1 B1 C2 107.6(4)
O1 B1 C11 113.7(5)
C2 B1 C11 114.8(4)
O1 B1 N1 97.9(4)
C2 B1 N1 111.3(4)
C11 B1 N1 110.4(4)
O2 B2 C26 108.1(4)
O2 B2 C35 114.9(4)
C26 B2 C35 115.5(4)
O2 B2 N2 97.0(4)
C26 B2 N2 110.9(4)
C35 B2 N2 108.9(4)
C2 C1 C5 108.9(5)
C2 C1 Fe1 70.4(3)
C5 C1 Fe1 68.6(3)
C2 C1 Sn1 119.1(4)
C5 C1 Sn1 131.8(4)
Fe1 C1 Sn1 122.7(2)
C1 C2 C3 107.1(5)
C1 C2 B1 122.6(5)
C3 C2 B1 130.3(5)
C1 C2 Fe1 69.4(3)
C3 C2 Fe1 68.3(3)
B1 C2 Fe1 130.1(3)
C4 C3 C2 109.1(5)
C4 C3 Fe1 69.4(3)
C2 C3 Fe1 71.2(3)
C4 C3 H3 125.5
C2 C3 H3 125.5
Fe1 C3 H3 125.5
C3 C4 C5 107.9(5)
C3 C4 Fe1 69.7(3)
C5 C4 Fe1 69.7(3)
C3 C4 H4 126.1
C5 C4 H4 126.1
Fe1 C4 H4 126.1
C4 C5 C1 107.1(5)
C4 C5 Fe1 69.3(3)
C1 C5 Fe1 70.4(3)
C4 C5 H5 126.4
C1 C5 H5 126.4
Fe1 C5 H5 126.4
C7 C6 C10 108.7(5)
C7 C6 Fe1 70.1(3)
C10 C6 Fe1 69.8(3)
C7 C6 H6 125.6
C10 C6 H6 125.6
Fe1 C6 H6 125.6
C6 C7 C8 107.9(5)
C6 C7 Fe1 69.9(3)
C8 C7 Fe1 69.8(3)
C6 C7 H7 126.0
C8 C7 H7 126.0
Fe1 C7 H7 126.0
C7 C8 C9 108.1(5)
C7 C8 Fe1 69.7(3)
C9 C8 Fe1 69.9(3)
C7 C8 H8 126.0
C9 C8 H8 126.0
Fe1 C8 H8 126.0
C8 C9 C10 107.4(6)
C8 C9 Fe1 69.7(3)
C10 C9 Fe1 69.3(3)
C8 C9 H9 126.3
C10 C9 H9 126.3
Fe1 C9 H9 126.3
C6 C10 C9 107.9(5)
C6 C10 Fe1 69.9(3)
C9 C10 Fe1 70.0(3)
C6 C10 H10 126.1
C9 C10 H10 126.1
Fe1 C10 H10 126.1
B1 C11 H11A 109.5
B1 C11 H11B 109.5
H11A C11 H11B 109.5
B1 C11 H11C 109.5
H11A C11 H11C 109.5
H11B C11 H11C 109.5
N1 C12 H12C 109.5
N1 C12 H12A 109.5
H12C C12 H12A 109.5
N1 C12 H12B 109.5
H12C C12 H12B 109.5
H12A C12 H12B 109.5
N1 C13 H13B 109.5
N1 C13 H13A 109.5
H13B C13 H13A 109.5
N1 C13 H13C 109.5
H13B C13 H13C 109.5
H13A C13 H13C 109.5
N1 C14 C15 115.9(5)
N1 C14 C16 102.9(4)
C15 C14 C16 113.9(5)
N1 C14 H14 107.9
C15 C14 H14 107.9
C16 C14 H14 107.9
C14 C15 H15B 109.5
C14 C15 H15C 109.5
H15B C15 H15C 109.5
C14 C15 H15A 109.5
H15B C15 H15A 109.5
H15C C15 H15A 109.5
O1 C16 C17 112.7(4)
O1 C16 C14 106.1(4)
C17 C16 C14 112.6(4)
O1 C16 H16 108.5
C17 C16 H16 108.5
C14 C16 H16 108.5
C18 C17 C22 118.7(5)
C18 C17 C16 122.0(5)
C22 C17 C16 119.2(5)
C17 C18 C19 121.2(5)
C17 C18 H18 119.4
C19 C18 H18 119.4
C20 C19 C18 120.0(6)
C20 C19 H19 120.0
C18 C19 H19 120.0
C19 C20 C21 119.5(6)
C19 C20 H20 120.2
C21 C20 H20 120.2
C20 C21 C22 119.9(6)
C20 C21 H21 120.0
C22 C21 H21 120.0
C21 C22 C17 120.6(6)
C21 C22 H22 119.7
C17 C22 H22 119.7
Sn1 C23 H23A 109.5
Sn1 C23 H23B 109.5
H23A C23 H23B 109.5
Sn1 C23 H23C 109.5
H23A C23 H23C 109.5
H23B C23 H23C 109.5
Sn1 C24 H24B 109.5
Sn1 C24 H24C 109.5
H24B C24 H24C 109.5
Sn1 C24 H24A 109.5
H24B C24 H24A 109.5
H24C C24 H24A 109.5
C29 C25 C26 108.7(4)
C29 C25 Fe2 68.5(3)
C26 C25 Fe2 70.8(3)
C29 C25 Sn2 132.2(4)
C26 C25 Sn2 118.4(4)
Fe2 C25 Sn2 119.3(2)
C27 C26 C25 106.6(4)
C27 C26 B2 130.0(5)
C25 C26 B2 123.4(5)
C27 C26 Fe2 68.4(3)
C25 C26 Fe2 68.5(3)
B2 C26 Fe2 127.1(3)
C28 C27 C26 108.8(4)
C28 C27 Fe2 68.9(3)
C26 C27 Fe2 71.1(3)
C28 C27 H27 125.6
C26 C27 H27 125.6
Fe2 C27 H27 125.6
C27 C28 C29 107.9(4)
C27 C28 Fe2 70.2(3)
C29 C28 Fe2 69.1(3)
C27 C28 H28 126.1
C29 C28 H28 126.1
Fe2 C28 H28 126.1
C25 C29 C28 107.9(4)
C25 C29 Fe2 70.7(3)
C28 C29 Fe2 69.6(3)
C25 C29 H29 126.0
C28 C29 H29 126.0
Fe2 C29 H29 126.0
C34 C30 C31 107.2(5)
C34 C30 Fe2 69.8(3)
C31 C30 Fe2 69.8(3)
C34 C30 H30 126.4
C31 C30 H30 126.4
Fe2 C30 H30 126.4
C32 C31 C30 108.3(5)
C32 C31 Fe2 70.1(3)
C30 C31 Fe2 69.1(3)
C32 C31 H31 125.8
C30 C31 H31 125.8
Fe2 C31 H31 125.8
C31 C32 C33 107.0(5)
C31 C32 Fe2 69.2(3)
C33 C32 Fe2 69.1(3)
C31 C32 H32 126.5
C33 C32 H32 126.5
Fe2 C32 H32 126.5
C34 C33 C32 107.8(5)
C34 C33 Fe2 69.4(3)
C32 C33 Fe2 69.9(3)
C34 C33 H33 126.1
C32 C33 H33 126.1
Fe2 C33 H33 126.1
C33 C34 C30 109.7(5)
C33 C34 Fe2 70.4(3)
C30 C34 Fe2 69.9(3)
C33 C34 H34 125.2
C30 C34 H34 125.2
Fe2 C34 H34 125.2
B2 C35 H35B 109.5
B2 C35 H35A 109.5
H35B C35 H35A 109.5
B2 C35 H35C 109.5
H35B C35 H35C 109.5
H35A C35 H35C 109.5
N2 C36 H36C 109.5
N2 C36 H36B 109.5
H36C C36 H36B 109.5
N2 C36 H36A 109.5
H36C C36 H36A 109.5
H36B C36 H36A 109.5
N2 C37 H37A 109.5
N2 C37 H37B 109.5
H37A C37 H37B 109.5
N2 C37 H37C 109.5
H37A C37 H37C 109.5
H37B C37 H37C 109.5
N2 C38 C39 115.6(4)
N2 C38 C40 103.6(4)
C39 C38 C40 114.9(4)
N2 C38 H38 107.5
C39 C38 H38 107.5
C40 C38 H38 107.5
C38 C39 H39A 109.5
C38 C39 H39B 109.5
H39A C39 H39B 109.5
C38 C39 H39C 109.5
H39A C39 H39C 109.5
H39B C39 H39C 109.5
O2 C40 C41 114.4(4)
O2 C40 C38 106.4(4)
C41 C40 C38 110.1(4)
O2 C40 H40 108.6
C41 C40 H40 108.6
C38 C40 H40 108.6
C46 C41 C42 119.8(5)
C46 C41 C40 118.6(5)
C42 C41 C40 121.4(5)
C41 C42 C43 119.9(5)
C41 C42 H42 120.1
C43 C42 H42 120.1
C44 C43 C42 120.2(5)
C44 C43 H43 119.9
C42 C43 H43 119.9
C43 C44 C45 120.0(5)
C43 C44 H44 120.0
C45 C44 H44 120.0
C46 C45 C44 119.5(5)
C46 C45 H45 120.3
C44 C45 H45 120.3
C41 C46 C45 120.7(5)
C41 C46 H46 119.6
C45 C46 H46 119.6
Sn2 C47 H47B 109.5
Sn2 C47 H47C 109.5
H47B C47 H47C 109.5
Sn2 C47 H47A 109.5
H47B C47 H47A 109.5
H47C C47 H47A 109.5
Sn2 C48 H48C 109.5
Sn2 C48 H48A 109.5
H48C C48 H48A 109.5
Sn2 C48 H48B 109.5
H48C C48 H48B 109.5
H48A C48 H48B 109.5
C50 C49 C54 118.3(8)
C50 C49 C55 123.5(10)
C54 C49 C55 118.1(10)
C51 C50 C49 119.1(8)
C51 C50 H50 120.5
C49 C50 H50 120.5
C52 C51 C50 121.8(8)
C52 C51 H51 119.1
C50 C51 H51 119.1
C53 C52 C51 120.5(8)
C53 C52 H52 119.8
C51 C52 H52 119.8
C52 C53 C54 118.8(8)
C52 C53 H53 120.6
C54 C53 H53 120.6
C53 C54 C49 121.5(8)
C53 C54 H54 119.3
C49 C54 H54 119.3
C49 C55 H55C 109.5
C49 C55 H55A 109.5
H55C C55 H55A 109.5
C49 C55 H55B 109.5
H55C C55 H55B 109.5
H55A C55 H55B 109.5
C61 C56 C57 117.6(6)
C61 C56 C62 121.0(6)
C57 C56 C62 121.5(5)
C58 C57 C56 120.7(5)
C58 C57 H57 119.7
C56 C57 H57 119.7
C59 C58 C57 119.9(6)
C59 C58 H58 120.0
C57 C58 H58 120.0
C60 C59 C58 119.7(6)
C60 C59 H59 120.2
C58 C59 H59 120.2
C59 C60 C61 121.0(6)
C59 C60 H60 119.5
C61 C60 H60 119.5
C60 C61 C56 121.2(6)
C60 C61 H61 119.4
C56 C61 H61 119.4
C56 C62 H62A 109.5
C56 C62 H62C 109.5
H62A C62 H62C 109.5
C56 C62 H62B 109.5
H62A C62 H62B 109.5
H62C C62 H62B 109.5
C4 Fe1 C5 41.1(2)
C4 Fe1 C3 40.9(2)
C5 Fe1 C3 68.9(2)
C4 Fe1 C10 112.9(2)
C5 Fe1 C10 107.8(2)
C3 Fe1 C10 144.7(3)
C4 Fe1 C6 145.4(3)
C5 Fe1 C6 115.3(2)
C3 Fe1 C6 173.6(3)
C10 Fe1 C6 40.3(3)
C4 Fe1 C7 171.6(2)
C5 Fe1 C7 147.3(2)
C3 Fe1 C7 134.0(2)
C10 Fe1 C7 67.9(2)
C6 Fe1 C7 40.0(3)
C4 Fe1 C8 131.3(3)
C5 Fe1 C8 170.3(3)
C3 Fe1 C8 109.1(2)
C10 Fe1 C8 68.1(3)
C6 Fe1 C8 67.7(3)
C7 Fe1 C8 40.5(3)
C4 Fe1 C9 106.7(2)
C5 Fe1 C9 130.8(3)
C3 Fe1 C9 113.6(2)
C10 Fe1 C9 40.7(3)
C6 Fe1 C9 67.9(3)
C7 Fe1 C9 68.1(2)
C8 Fe1 C9 40.5(3)
C4 Fe1 C1 68.5(2)
C5 Fe1 C1 41.1(2)
C3 Fe1 C1 67.8(2)
C10 Fe1 C1 133.6(2)
C6 Fe1 C1 111.7(2)
C7 Fe1 C1 117.5(2)
C8 Fe1 C1 147.8(2)
C9 Fe1 C1 171.5(2)
C4 Fe1 C2 68.7(2)
C5 Fe1 C2 68.9(2)
C3 Fe1 C2 40.5(2)
C10 Fe1 C2 173.3(2)
C6 Fe1 C2 135.1(2)
C7 Fe1 C2 111.5(2)
C8 Fe1 C2 116.2(2)
C9 Fe1 C2 145.8(2)
C1 Fe1 C2 40.2(2)
C29 Fe2 C28 41.3(2)
C29 Fe2 C34 105.6(2)
C28 Fe2 C34 115.1(2)
C29 Fe2 C30 114.9(2)
C28 Fe2 C30 148.0(2)
C34 Fe2 C30 40.4(3)
C29 Fe2 C31 150.0(2)
C28 Fe2 C31 168.5(2)
C34 Fe2 C31 68.0(2)
C30 Fe2 C31 41.1(2)
C29 Fe2 C33 126.5(2)
C28 Fe2 C33 106.4(2)
C34 Fe2 C33 40.2(2)
C30 Fe2 C33 68.4(2)
C31 Fe2 C33 68.4(2)
C29 Fe2 C27 69.1(2)
C28 Fe2 C27 40.9(2)
C34 Fe2 C27 149.5(2)
C30 Fe2 C27 169.6(2)
C31 Fe2 C27 131.3(2)
C33 Fe2 C27 117.7(2)
C29 Fe2 C25 40.8(2)
C28 Fe2 C25 68.7(2)
C34 Fe2 C25 127.9(2)
C30 Fe2 C25 107.9(2)
C31 Fe2 C25 118.9(2)
C33 Fe2 C25 165.2(2)
C27 Fe2 C25 68.4(2)
C29 Fe2 C32 166.2(2)
C28 Fe2 C32 128.8(2)
C34 Fe2 C32 68.2(2)
C30 Fe2 C32 68.9(2)
C31 Fe2 C32 40.7(2)
C33 Fe2 C32 41.0(2)
C27 Fe2 C32 109.7(2)
C25 Fe2 C32 152.6(2)
C29 Fe2 C26 69.0(2)
C28 Fe2 C26 68.8(2)
C34 Fe2 C26 167.4(2)
C30 Fe2 C26 130.5(2)
C31 Fe2 C26 110.7(2)
C33 Fe2 C26 152.0(2)
C27 Fe2 C26 40.5(2)
C25 Fe2 C26 40.79(19)
C32 Fe2 C26 119.6(2)
C12 N1 C13 108.4(4)
C12 N1 C14 111.9(4)
C13 N1 C14 111.8(4)
C12 N1 B1 111.5(4)
C13 N1 B1 113.4(4)
C14 N1 B1 99.9(4)
C37 N2 C36 108.1(4)
C37 N2 C38 112.3(4)
C36 N2 C38 112.3(4)
C37 N2 B2 114.0(4)
C36 N2 B2 111.2(4)
C38 N2 B2 98.9(4)
C16 O1 B1 112.6(4)
C16 O1 Sn1 125.2(3)
B1 O1 Sn1 112.7(3)
C40 O2 B2 112.4(4)
C40 O2 Sn2 125.4(3)
B2 O2 Sn2 112.7(3)
C1 Sn1 C24 118.5(2)
C1 Sn1 C23 119.4(2)
C24 Sn1 C23 117.6(2)
C1 Sn1 O1 76.38(16)
C24 Sn1 O1 82.32(17)
C23 Sn1 O1 90.20(17)
C1 Sn1 Cl1 97.63(14)
C24 Sn1 Cl1 96.27(16)
C23 Sn1 Cl1 97.35(15)
O1 Sn1 Cl1 172.05(9)
C25 Sn2 C48 120.7(2)
C25 Sn2 C47 122.0(2)
C48 Sn2 C47 112.8(2)
C25 Sn2 Cl2 94.49(14)
C48 Sn2 Cl2 99.48(17)
C47 Sn2 Cl2 97.37(17)
C25 Sn2 O2 76.53(16)
C48 Sn2 O2 82.68(18)
C47 Sn2 O2 90.28(18)
Cl2 Sn2 O2 170.44(9)

loop_
_geom_bond_atom_site_label_1
_geom_bond_atom_site_label_2
_geom_bond_distance
B1 O1 1.511(7)
B1 C2 1.608(8)
B1 C11 1.615(7)
B1 N1 1.676(6)
B2 O2 1.517(7)
B2 C26 1.579(7)
B2 C35 1.612(7)
B2 N2 1.683(7)
C1 C2 1.423(7)
C1 C5 1.441(8)
C1 Fe1 2.065(5)
C1 Sn1 2.104(5)
C2 C3 1.426(8)
C2 Fe1 2.078(5)
C3 C4 1.424(8)
C3 Fe1 2.040(5)
C3 H3 1.0000
C4 C5 1.430(8)
C4 Fe1 2.035(5)
C4 H4 1.0000
C5 Fe1 2.040(5)
C5 H5 1.0000
C6 C7 1.402(9)
C6 C10 1.410(10)
C6 Fe1 2.047(5)
C6 H6 1.0000
C7 C8 1.419(9)
C7 Fe1 2.049(6)
C7 H7 1.0000
C8 C9 1.419(10)
C8 Fe1 2.051(6)
C8 H8 1.0000
C9 C10 1.425(9)
C9 Fe1 2.054(5)
C9 H9 1.0000
C10 Fe1 2.045(5)
C10 H10 1.0000
C11 H11A 0.9800
C11 H11B 0.9800
C11 H11C 0.9800
C12 N1 1.485(7)
C12 H12C 0.9800
C12 H12A 0.9800
C12 H12B 0.9800
C13 N1 1.495(6)
C13 H13B 0.9800
C13 H13A 0.9800
C13 H13C 0.9800
C14 N1 1.507(7)
C14 C15 1.525(7)
C14 C16 1.542(7)
C14 H14 1.0000
C15 H15B 0.9800
C15 H15C 0.9800
C15 H15A 0.9800
C16 O1 1.426(6)
C16 C17 1.509(8)
C16 H16 1.0000
C17 C18 1.378(8)
C17 C22 1.397(8)
C18 C19 1.394(9)
C18 H18 0.9500
C19 C20 1.386(10)
C19 H19 0.9500
C20 C21 1.392(9)
C20 H20 0.9500
C21 C22 1.396(9)
C21 H21 0.9500
C22 H22 0.9500
C23 Sn1 2.143(5)
C23 H23A 0.9800
C23 H23B 0.9800
C23 H23C 0.9800
C24 Sn1 2.123(5)
C24 H24B 0.9800
C24 H24C 0.9800
C24 H24A 0.9800
C25 C29 1.422(7)
C25 C26 1.445(7)
C25 Fe2 2.057(5)
C25 Sn2 2.109(5)
C26 C27 1.434(7)
C26 Fe2 2.088(5)
C27 C28 1.428(7)
C27 Fe2 2.051(5)
C27 H27 1.0000
C28 C29 1.433(8)
C28 Fe2 2.034(5)
C28 H28 1.0000
C29 Fe2 2.027(5)
C29 H29 1.0000
C30 C34 1.407(9)
C30 C31 1.432(8)
C30 Fe2 2.038(5)
C30 H30 1.0000
C31 C32 1.427(8)
C31 Fe2 2.047(5)
C31 H31 1.0000
C32 C33 1.437(8)
C32 Fe2 2.059(5)
C32 H32 1.0000
C33 C34 1.404(9)
C33 Fe2 2.049(5)
C33 H33 1.0000
C34 Fe2 2.036(5)
C34 H34 1.0000
C35 H35B 0.9800
C35 H35A 0.9800
C35 H35C 0.9800
C36 N2 1.490(7)
C36 H36C 0.9800
C36 H36B 0.9800
C36 H36A 0.9800
C37 N2 1.484(7)
C37 H37A 0.9800
C37 H37B 0.9800
C37 H37C 0.9800
C38 N2 1.511(7)
C38 C39 1.519(7)
C38 C40 1.535(7)
C38 H38 1.0000
C39 H39A 0.9800
C39 H39B 0.9800
C39 H39C 0.9800
C40 O2 1.418(6)
C40 C41 1.519(7)
C40 H40 1.0000
C41 C46 1.384(8)
C41 C42 1.389(8)
C42 C43 1.393(8)
C42 H42 0.9500
C43 C44 1.385(9)
C43 H43 0.9500
C44 C45 1.394(9)
C44 H44 0.9500
C45 C46 1.388(8)
C45 H45 0.9500
C46 H46 0.9500
C47 Sn2 2.137(6)
C47 H47B 0.9800
C47 H47C 0.9800
C47 H47A 0.9800
C48 Sn2 2.126(6)
C48 H48C 0.9800
C48 H48A 0.9800
C48 H48B 0.9800
C49 C50 1.396(14)
C49 C54 1.398(13)
C49 C55 1.497(13)
C50 C51 1.381(12)
C50 H50 0.9500
C51 C52 1.371(13)
C51 H51 0.9500
C52 C53 1.361(13)
C52 H52 0.9500
C53 C54 1.396(12)
C53 H53 0.9500
C54 H54 0.9500
C55 H55C 0.9800
C55 H55A 0.9800
C55 H55B 0.9800
C56 C61 1.397(8)
C56 C57 1.399(9)
C56 C62 1.497(9)
C57 C58 1.394(9)
C57 H57 0.9500
C58 C59 1.386(9)
C58 H58 0.9500
C59 C60 1.364(9)
C59 H59 0.9500
C60 C61 1.374(10)
C60 H60 0.9500
C61 H61 0.9500
C62 H62A 0.9800
C62 H62C 0.9800
C62 H62B 0.9800
Cl1 Sn1 2.4903(12)
Cl2 Sn2 2.4699(13)
O1 Sn1 2.467(3)
O2 Sn2 2.475(3)
